data_7218199
loop_
_publ_author_name
'Klein, Y. Maximilian'
'Constable, Edwin C.'
'Housecroft, Catherine E.'
'Zampese, Jennifer A.'
'Crochet, Aur\'elien'

_publ_section_title
;
 Greasy tails switch 1D-coordination
 [{Zn2(OAc)4(4&#x2032;-(4-ROC6H4)-4,2&#x2032;:6&#x2032;,4&#x2032;&#x2032;-tpy)}n]
 polymers to discrete
 [Zn2(OAc)4(4&#x2032;-(4-ROC6H4)-4,2&#x2032;:6&#x2032;,4&#x2032;&#x2032;-tpy)2]
 complexes
;
_journal_issue 42
_journal_name_full CrystEngComm
_journal_page_first 9915
_journal_paper_doi 10.1039/C4CE01422G
_journal_volume 16
_journal_year 2014
_chemical_formula_moiety 'C70 H82 N6 O10 Zn2'
_chemical_formula_sum 'C70 H82 N6 O10 Zn2'
_chemical_formula_weight 1298.20
_chemical_name_systematic
; 
 ? 
;
_space_group_crystal_system triclinic
_space_group_IT_number 2
_space_group_name_Hall '-P 1'
_space_group_name_H-M_alt 'P -1'
_symmetry_space_group_name_Hall '-P 1'
_symmetry_space_group_name_H-M 'P -1'
_atom_sites_solution_hydrogens geom
_audit_creation_method SHELXL-2013
_cell_angle_alpha 91.221(3)
_cell_angle_beta 103.627(3)
_cell_angle_gamma 94.827(3)
_cell_formula_units_Z 1
_cell_length_a 10.7384(5)
_cell_length_b 11.1810(6)
_cell_length_c 13.7983(7)
_cell_measurement_reflns_used 7301
_cell_measurement_temperature 123(2)
_cell_measurement_theta_max 67.85
_cell_measurement_theta_min 3.30
_cell_volume 1602.91(14)
_computing_cell_refinement 'Bruker SAINT'
_computing_data_collection 'Bruker APEX2'
_computing_data_reduction 'Bruker SAINT'
_computing_molecular_graphics 'Bruker SHELXTL'
_computing_publication_material 'Bruker SHELXTL'
_computing_structure_refinement 'SHELXL-2013 (Sheldrick, 2013)'
_computing_structure_solution 'SHELXS-97 (Sheldrick, 2008)'
_diffrn_ambient_temperature 123(2)
_diffrn_measured_fraction_theta_full 0.995
_diffrn_measured_fraction_theta_max 0.982
_diffrn_measurement_device_type 'Bruker APEX-II CCD'
_diffrn_measurement_method '\f and \w scans'
_diffrn_radiation_type CuK\a
_diffrn_radiation_wavelength 1.54178
_diffrn_reflns_av_R_equivalents 0.0438
_diffrn_reflns_av_unetI/netI 0.0316
_diffrn_reflns_Laue_measured_fraction_full 0.995
_diffrn_reflns_Laue_measured_fraction_max 0.982
_diffrn_reflns_limit_h_max 12
_diffrn_reflns_limit_h_min -12
_diffrn_reflns_limit_k_max 12
_diffrn_reflns_limit_k_min -13
_diffrn_reflns_limit_l_max 16
_diffrn_reflns_limit_l_min -16
_diffrn_reflns_number 30683
_diffrn_reflns_point_group_measured_fraction_full 0.995
_diffrn_reflns_point_group_measured_fraction_max 0.982
_diffrn_reflns_theta_full 66.500
_diffrn_reflns_theta_max 68.441
_diffrn_reflns_theta_min 3.971
_exptl_absorpt_coefficient_mu 1.435
_exptl_absorpt_correction_T_max 0.986
_exptl_absorpt_correction_T_min 0.918
_exptl_absorpt_correction_type multi-scan
_exptl_absorpt_process_details sadabs
_exptl_crystal_colour colourless
_exptl_crystal_density_diffrn 1.345
_exptl_crystal_description plate
_exptl_crystal_F_000 684
_exptl_crystal_size_max 0.080
_exptl_crystal_size_mid 0.050
_exptl_crystal_size_min 0.010
_refine_diff_density_max 1.262
_refine_diff_density_min -0.416
_refine_diff_density_rms 0.065
_refine_ls_extinction_method none
_refine_ls_goodness_of_fit_ref 1.023
_refine_ls_hydrogen_treatment constr
_refine_ls_matrix_type full
_refine_ls_number_parameters 518
_refine_ls_number_reflns 5791
_refine_ls_number_restraints 12
_refine_ls_restrained_S_all 1.022
_refine_ls_R_factor_all 0.0567
_refine_ls_R_factor_gt 0.0444
_refine_ls_shift/su_max 0.002
_refine_ls_shift/su_mean 0.000
_refine_ls_structure_factor_coef Fsqd
_refine_ls_weighting_details
; 
 w=1/[\s^2^(Fo^2^)+(0.0764P)^2^+0.7224P] 
 where P=(Fo^2^+2Fc^2^)/3 
;
_refine_ls_weighting_scheme calc
_refine_ls_wR_factor_gt 0.1151
_refine_ls_wR_factor_ref 0.1241
_reflns_Friedel_coverage 0.000
_reflns_number_gt 4752
_reflns_number_total 5791
_reflns_threshold_expression 'I > 2\s(I)'
_cod_data_source_file c4ce01422g2.cif
_cod_data_source_block jmk40
_cod_depositor_comments 'Adding full bibliography for 7218194--7218205.cif.'
_cod_database_code 7218199
_shelx_space_group_comment
; 
The symmetry employed for this shelxl refinement is uniquely defined 
by the following loop, which should always be used as a source of 
symmetry information in preference to the above space-group names. 
They are only intended as comments. 
;
_shelx_estimated_absorpt_t_min 0.894
_shelx_estimated_absorpt_t_max 0.986

loop_
_space_group_symop_operation_xyz
'x, y, z'
'-x, -y, -z'

loop_
_atom_site_label
_atom_site_type_symbol
_atom_site_fract_x
_atom_site_fract_y
_atom_site_fract_z
_atom_site_U_iso_or_equiv
_atom_site_adp_type
_atom_site_occupancy
_atom_site_site_symmetry_order
_atom_site_calc_flag
_atom_site_refinement_flags_posn
_atom_site_refinement_flags_adp
_atom_site_refinement_flags_occupancy
_atom_site_disorder_assembly
_atom_site_disorder_group
Zn1 Zn 0.40064(3) 0.46873(3) 0.40989(2) 0.03698(13) Uani 1 1 d . . . . .
N1 N 0.26588(19) 0.42212(19) 0.28081(14) 0.0333(4) Uani 1 1 d . . . . .
N2 N -0.12590(17) 0.34779(17) 0.00032(13) 0.0249(4) Uani 1 1 d . . . . .
N3 N -0.6065(2) 0.3319(3) -0.06592(19) 0.0493(6) Uani 1 1 d . . . . .
C1 C 0.3053(2) 0.3933(3) 0.19990(19) 0.0399(6) Uani 1 1 d . . . . .
H1A H 0.3949 0.3901 0.2060 0.048 Uiso 1 1 calc R U . . .
C2 C 0.2232(2) 0.3679(2) 0.10763(17) 0.0353(5) Uani 1 1 d . . . . .
H2A H 0.2560 0.3481 0.0517 0.042 Uiso 1 1 calc R U . . .
C3 C 0.0917(2) 0.3715(2) 0.09720(16) 0.0261(5) Uani 1 1 d . . . . .
C4 C 0.0502(2) 0.4009(2) 0.18198(17) 0.0317(5) Uani 1 1 d . . . . .
H4A H -0.0388 0.4043 0.1783 0.038 Uiso 1 1 calc R U . . .
C5 C 0.1392(2) 0.4253(2) 0.27131(18) 0.0348(5) Uani 1 1 d . . . . .
H5A H 0.1095 0.4452 0.3287 0.042 Uiso 1 1 calc R U . . .
C6 C -0.00151(19) 0.34430(19) -0.00072(16) 0.0238(4) Uani 1 1 d . . . . .
C7 C 0.0384(2) 0.3174(2) -0.08685(16) 0.0264(5) Uani 1 1 d . . . . .
H7A H 0.1275 0.3181 -0.0848 0.032 Uiso 1 1 calc R U . . .
C8 C -0.0528(2) 0.2892(2) -0.17622(17) 0.0277(5) Uani 1 1 d . . . . .
C9 C -0.1818(2) 0.2929(2) -0.17448(16) 0.0271(5) Uani 1 1 d . . . . .
H9A H -0.2474 0.2745 -0.2336 0.033 Uiso 1 1 calc R U . . .
C10 C -0.21367(19) 0.3236(2) -0.08599(16) 0.0257(5) Uani 1 1 d . . . . .
C11 C -0.5084(3) 0.3346(5) 0.0134(3) 0.0852(15) Uani 1 1 d . . . . .
H11A H -0.5274 0.3375 0.0772 0.102 Uiso 1 1 calc R U . . .
C12 C -0.3808(3) 0.3336(4) 0.0106(2) 0.0672(11) Uani 1 1 d . . . . .
H12A H -0.3153 0.3366 0.0707 0.081 Uiso 1 1 calc R U . . .
C13 C -0.3500(2) 0.3282(2) -0.08047(17) 0.0292(5) Uani 1 1 d . . . . .
C14 C -0.4510(2) 0.3258(3) -0.16363(19) 0.0434(7) Uani 1 1 d . . . . .
H14A H -0.4352 0.3222 -0.2285 0.052 Uiso 1 1 calc R U . . .
C15 C -0.5755(2) 0.3286(3) -0.1522(2) 0.0459(7) Uani 1 1 d . . . . .
H15A H -0.6430 0.3281 -0.2109 0.055 Uiso 1 1 calc R U . . .
C16 C -0.0223(18) 0.2665(14) -0.2782(11) 0.022(3) Uani 0.491(4) 1 d . U P A 1
C17 C -0.1147(9) 0.2828(10) -0.3682(8) 0.033(2) Uani 0.491(4) 1 d . . P A 1
H17A H -0.1933 0.3150 -0.3662 0.039 Uiso 0.491(4) 1 calc R U P A 1
C18 C -0.0901(8) 0.2521(7) -0.4571(5) 0.0404(17) Uani 0.491(4) 1 d . . P A 1
H18A H -0.1502 0.2662 -0.5174 0.049 Uiso 0.491(4) 1 calc R U P A 1
C19 C 0.0215(11) 0.2006(7) -0.4612(6) 0.0351(16) Uani 0.491(4) 1 d . . P A 1
C20 C 0.1123(8) 0.1830(7) -0.3741(7) 0.0322(16) Uani 0.491(4) 1 d . . P A 1
H20A H 0.1905 0.1503 -0.3762 0.039 Uiso 0.491(4) 1 calc R U P A 1
C21 C 0.0854(10) 0.2149(10) -0.2828(7) 0.032(2) Uani 0.491(4) 1 d . . P A 1
H21A H 0.1447 0.1998 -0.2225 0.039 Uiso 0.491(4) 1 calc R U P A 1
O1 O 0.0291(4) 0.1712(4) -0.5555(3) 0.0488(12) Uani 0.491(4) 1 d . . P A 1
C22 C 0.1423(8) 0.1248(6) -0.5733(5) 0.0401(17) Uani 0.491(4) 1 d . . P A 1
H22A H 0.1621 0.0527 -0.5341 0.048 Uiso 0.491(4) 1 calc R U P A 1
H22B H 0.2169 0.1860 -0.5540 0.048 Uiso 0.491(4) 1 calc R U P A 1
C23 C 0.1132(9) 0.0928(10) -0.6844(7) 0.038(2) Uani 0.491(4) 1 d . . P A 1
H23A H 0.0484 0.0224 -0.6989 0.046 Uiso 0.491(4) 1 calc R U P A 1
H23B H 0.0736 0.1607 -0.7209 0.046 Uiso 0.491(4) 1 calc R U P A 1
C24 C 0.2243(6) 0.0648(5) -0.7252(4) 0.0422(14) Uani 0.491(4) 1 d . . P A 1
H24A H 0.2917 0.1330 -0.7075 0.051 Uiso 0.491(4) 1 calc R U P A 1
H24B H 0.2607 -0.0066 -0.6923 0.051 Uiso 0.491(4) 1 calc R U P A 1
C25 C 0.1940(3) 0.0416(3) -0.8334(2) 0.0459(7) Uani 0.491(4) 1 d . . P A 1
H25A H 0.1290 -0.0287 -0.8482 0.055 Uiso 0.491(4) 1 calc R U P A 1
H25B H 0.1504 0.1110 -0.8637 0.055 Uiso 0.491(4) 1 calc R U P A 1
C26 C 0.2903(6) 0.0195(5) -0.8881(4) 0.0427(13) Uani 0.491(4) 1 d . . P A 1
H26A H 0.3353 -0.0495 -0.8582 0.051 Uiso 0.491(4) 1 calc R U P A 1
H26B H 0.3546 0.0904 -0.8757 0.051 Uiso 0.491(4) 1 calc R U P A 1
C27 C 0.2508(3) -0.0053(3) -0.9970(2) 0.0456(6) Uani 0.491(4) 1 d . . P A 1
H27A H 0.2054 0.0634 -1.0271 0.055 Uiso 0.491(4) 1 calc R U P A 1
H27B H 0.1872 -0.0767 -1.0096 0.055 Uiso 0.491(4) 1 calc R U P A 1
C28 C 0.3519(6) -0.0268(6) -1.0519(4) 0.0492(15) Uani 0.491(4) 1 d . . P A 1
H28A H 0.4091 0.0484 -1.0469 0.059 Uiso 0.491(4) 1 calc R U P A 1
H28B H 0.4045 -0.0884 -1.0167 0.059 Uiso 0.491(4) 1 calc R U P A 1
C29 C 0.3093(3) -0.0658(3) -1.1585(2) 0.0521(7) Uani 0.491(4) 1 d . . P A 1
H29A H 0.2553 -0.0052 -1.1937 0.063 Uiso 0.491(4) 1 calc R U P A 1
H29B H 0.2539 -0.1421 -1.1637 0.063 Uiso 0.491(4) 1 calc R U P A 1
C30 C 0.4124(8) -0.0843(8) -1.2124(5) 0.067(2) Uani 0.491(4) 1 d . . P A 1
H30A H 0.4590 -0.0050 -1.2165 0.081 Uiso 0.491(4) 1 calc R U P A 1
H30D H 0.4745 -0.1343 -1.1711 0.081 Uiso 0.491(4) 1 calc R U P A 1
C31 C 0.3724(4) -0.1405(4) -1.3137(3) 0.0731(11) Uani 0.491(4) 1 d . . P A 1
H31A H 0.3356 -0.2231 -1.3104 0.110 Uiso 0.491(4) 1 calc R U P A 1
H31B H 0.4472 -0.1411 -1.3427 0.110 Uiso 0.491(4) 1 calc R U P A 1
H31C H 0.3076 -0.0946 -1.3553 0.110 Uiso 0.491(4) 1 calc R U P A 1
C16' C -0.007(2) 0.2436(14) -0.2604(13) 0.030(3) Uani 0.509(4) 1 d . U P A 2
C17' C -0.0768(9) 0.2540(9) -0.3569(8) 0.0325(19) Uani 0.509(4) 1 d . . P A 2
H17B H -0.1563 0.2890 -0.3674 0.039 Uiso 0.509(4) 1 calc R U P A 2
C18' C -0.0349(10) 0.2147(7) -0.4414(6) 0.0359(17) Uani 0.509(4) 1 d . . P A 2
H18B H -0.0866 0.2193 -0.5070 0.043 Uiso 0.509(4) 1 calc R U P A 2
C19' C 0.0837(10) 0.1695(7) -0.4248(8) 0.0370(16) Uani 0.509(4) 1 d . . P A 2
C20' C 0.1587(7) 0.1624(6) -0.3296(6) 0.0402(15) Uani 0.509(4) 1 d . . P A 2
H20B H 0.2401 0.1312 -0.3196 0.048 Uiso 0.509(4) 1 calc R U P A 2
C21' C 0.1156(9) 0.2002(9) -0.2498(7) 0.0318(18) Uani 0.509(4) 1 d . . P A 2
H21B H 0.1697 0.1974 -0.1847 0.038 Uiso 0.509(4) 1 calc R U P A 2
O1' O 0.1376(4) 0.1251(4) -0.4980(3) 0.0514(11) Uani 0.509(4) 1 d . . P A 2
C22' C 0.0729(9) 0.1315(6) -0.6004(5) 0.0459(16) Uani 0.509(4) 1 d . . P A 2
H22C H 0.0545 0.2150 -0.6164 0.055 Uiso 0.509(4) 1 calc R U P A 2
H22D H -0.0092 0.0795 -0.6158 0.055 Uiso 0.509(4) 1 calc R U P A 2
C23' C 0.1638(10) 0.0882(10) -0.6585(8) 0.052(3) Uani 0.509(4) 1 d . . P A 2
H23C H 0.1910 0.0098 -0.6334 0.062 Uiso 0.509(4) 1 calc R U P A 2
H23D H 0.2416 0.1458 -0.6461 0.062 Uiso 0.509(4) 1 calc R U P A 2
C24' C 0.1060(6) 0.0737(5) -0.7716(4) 0.0437(14) Uani 0.509(4) 1 d . . P A 2
H24C H 0.0326 0.0110 -0.7836 0.052 Uiso 0.509(4) 1 calc R U P A 2
H24D H 0.0712 0.1501 -0.7948 0.052 Uiso 0.509(4) 1 calc R U P A 2
C25' C 0.1940(3) 0.0416(3) -0.8334(2) 0.0459(7) Uani 0.509(4) 1 d . . P A 2
H25C H 0.2635 0.1079 -0.8230 0.055 Uiso 0.509(4) 1 calc R U P A 2
H25D H 0.2343 -0.0299 -0.8041 0.055 Uiso 0.509(4) 1 calc R U P A 2
C26' C 0.1535(5) 0.0163(5) -0.9389(4) 0.0405(12) Uani 0.509(4) 1 d . . P A 2
H26C H 0.1067 0.0843 -0.9686 0.049 Uiso 0.509(4) 1 calc R U P A 2
H26D H 0.0904 -0.0554 -0.9500 0.049 Uiso 0.509(4) 1 calc R U P A 2
C27' C 0.2508(3) -0.0053(3) -0.9970(2) 0.0456(6) Uani 0.509(4) 1 d . . P A 2
H27C H 0.3049 0.0712 -0.9956 0.055 Uiso 0.509(4) 1 calc R U P A 2
H27D H 0.3073 -0.0635 -0.9606 0.055 Uiso 0.509(4) 1 calc R U P A 2
C28' C 0.2081(5) -0.0494(5) -1.1013(4) 0.0414(12) Uani 0.509(4) 1 d . . P A 2
H28C H 0.1492 0.0070 -1.1376 0.050 Uiso 0.509(4) 1 calc R U P A 2
H28D H 0.1571 -0.1277 -1.1029 0.050 Uiso 0.509(4) 1 calc R U P A 2
C29' C 0.3093(3) -0.0658(3) -1.1585(2) 0.0521(7) Uani 0.509(4) 1 d . . P A 2
H29C H 0.3515 0.0146 -1.1658 0.063 Uiso 0.509(4) 1 calc R U P A 2
H29D H 0.3756 -0.1120 -1.1172 0.063 Uiso 0.509(4) 1 calc R U P A 2
C30' C 0.2681(6) -0.1258(6) -1.2576(4) 0.0541(16) Uani 0.509(4) 1 d . . P A 2
H30B H 0.2017 -0.0799 -1.2991 0.065 Uiso 0.509(4) 1 calc R U P A 2
H30C H 0.2266 -0.2065 -1.2505 0.065 Uiso 0.509(4) 1 calc R U P A 2
C31' C 0.3724(4) -0.1405(4) -1.3137(3) 0.0731(11) Uani 0.509(4) 1 d . . P A 2
H31D H 0.4100 -0.0611 -1.3263 0.110 Uiso 0.509(4) 1 calc R U P A 2
H31E H 0.3347 -0.1847 -1.3773 0.110 Uiso 0.509(4) 1 calc R U P A 2
H31F H 0.4395 -0.1851 -1.2735 0.110 Uiso 0.509(4) 1 calc R U P A 2
O40 O 0.43523(18) 0.30474(18) 0.46453(14) 0.0471(5) Uani 1 1 d . . . . .
O41 O 0.58677(19) 0.34888(19) 0.60304(14) 0.0492(5) Uani 1 1 d . . . . .
C40 C 0.5094(2) 0.2770(3) 0.54270(18) 0.0367(6) Uani 1 1 d . . . . .
C41 C 0.5076(3) 0.1464(3) 0.5670(2) 0.0576(8) Uani 1 1 d . . . . .
H41A H 0.4303 0.1021 0.5252 0.086 Uiso 1 1 calc R U . . .
H41B H 0.5071 0.1384 0.6375 0.086 Uiso 1 1 calc R U . . .
H41C H 0.5843 0.1137 0.5541 0.086 Uiso 1 1 calc R U . . .
O50 O 0.28322(17) 0.4887(2) 0.50283(14) 0.0493(5) Uani 1 1 d . . . . .
O51 O 0.43395(17) 0.5298(2) 0.64253(14) 0.0521(5) Uani 1 1 d . . . . .
C50 C 0.3200(2) 0.5125(3) 0.59511(19) 0.0385(6) Uani 1 1 d . . . . .
C51 C 0.2156(3) 0.5199(3) 0.6525(2) 0.0507(7) Uani 1 1 d . . . . .
H51A H 0.1639 0.4424 0.6460 0.076 Uiso 1 1 calc R U . . .
H51B H 0.1603 0.5825 0.6253 0.076 Uiso 1 1 calc R U . . .
H51C H 0.2557 0.5396 0.7231 0.076 Uiso 1 1 calc R U . . .

loop_
_atom_site_aniso_label
_atom_site_aniso_U_11
_atom_site_aniso_U_22
_atom_site_aniso_U_33
_atom_site_aniso_U_23
_atom_site_aniso_U_13
_atom_site_aniso_U_12
Zn1 0.02518(18) 0.0564(2) 0.02345(17) -0.00245(13) -0.00265(12) -0.00510(14)
N1 0.0250(9) 0.0419(12) 0.0269(9) 0.0001(8) -0.0039(8) -0.0018(8)
N2 0.0192(8) 0.0300(10) 0.0239(9) -0.0016(7) 0.0024(7) 0.0020(7)
N3 0.0206(10) 0.0763(18) 0.0509(14) 0.0000(12) 0.0074(9) 0.0076(10)
C1 0.0201(11) 0.0629(18) 0.0317(12) 0.0004(11) -0.0019(9) -0.0007(11)
C2 0.0237(11) 0.0543(16) 0.0257(11) -0.0010(10) 0.0027(9) 0.0020(10)
C3 0.0211(10) 0.0284(12) 0.0255(10) 0.0007(8) 0.0000(8) 0.0004(8)
C4 0.0216(10) 0.0399(14) 0.0303(11) -0.0050(10) 0.0003(9) 0.0021(9)
C5 0.0287(12) 0.0462(15) 0.0260(11) -0.0052(10) 0.0010(9) 0.0005(10)
C6 0.0172(9) 0.0261(11) 0.0258(10) 0.0006(8) 0.0007(8) 0.0014(8)
C7 0.0184(10) 0.0299(12) 0.0298(11) -0.0008(9) 0.0042(8) 0.0010(8)
C8 0.0251(11) 0.0293(12) 0.0277(11) -0.0028(9) 0.0062(9) -0.0018(9)
C9 0.0223(10) 0.0320(12) 0.0232(10) -0.0022(8) -0.0004(8) -0.0016(9)
C10 0.0166(10) 0.0292(12) 0.0290(11) 0.0002(9) 0.0015(8) 0.0005(8)
C11 0.0285(15) 0.183(5) 0.0470(18) -0.019(2) 0.0122(13) 0.022(2)
C12 0.0230(13) 0.140(4) 0.0369(15) -0.0165(18) 0.0021(11) 0.0152(16)
C13 0.0180(10) 0.0360(13) 0.0314(11) -0.0004(9) 0.0017(9) 0.0017(9)
C14 0.0219(11) 0.075(2) 0.0308(12) 0.0059(12) 0.0024(10) -0.0022(12)
C15 0.0210(11) 0.072(2) 0.0402(14) 0.0117(13) -0.0002(10) -0.0007(12)
C16 0.026(4) 0.023(5) 0.016(5) 0.001(4) 0.006(4) -0.001(4)
C17 0.025(5) 0.051(6) 0.017(3) 0.000(3) -0.006(3) 0.009(3)
C18 0.039(4) 0.058(4) 0.021(3) -0.004(3) -0.003(3) 0.012(3)
C19 0.030(5) 0.052(4) 0.020(4) -0.007(3) 0.002(3) -0.001(4)
C20 0.019(4) 0.050(4) 0.022(4) -0.007(4) -0.003(4) 0.000(3)
C21 0.020(4) 0.046(4) 0.027(5) -0.002(4) -0.001(3) 0.000(3)
O1 0.043(2) 0.081(3) 0.0223(19) -0.0144(19) 0.0068(17) 0.010(2)
C22 0.031(3) 0.057(4) 0.031(4) -0.006(3) 0.009(3) -0.004(3)
C23 0.042(5) 0.044(4) 0.025(5) -0.010(3) 0.010(3) -0.011(4)
C24 0.045(3) 0.051(3) 0.031(3) -0.004(2) 0.014(2) -0.003(2)
C25 0.0647(18) 0.0370(15) 0.0414(15) -0.0027(11) 0.0253(13) 0.0014(13)
C26 0.045(3) 0.045(3) 0.039(3) -0.005(2) 0.014(2) 0.002(2)
C27 0.0517(16) 0.0527(17) 0.0363(14) -0.0015(12) 0.0176(12) 0.0081(13)
C28 0.048(3) 0.055(4) 0.047(3) -0.013(3) 0.021(3) -0.001(3)
C29 0.0485(16) 0.071(2) 0.0402(15) -0.0078(14) 0.0182(13) 0.0051(15)
C30 0.069(5) 0.087(5) 0.053(4) -0.018(4) 0.030(4) 0.007(4)
C31 0.077(2) 0.091(3) 0.058(2) -0.0279(19) 0.0387(19) -0.010(2)
C16' 0.038(6) 0.028(6) 0.023(5) 0.008(3) 0.008(4) -0.004(4)
C17' 0.023(5) 0.038(5) 0.034(5) 0.003(3) 0.001(4) 0.003(3)
C18' 0.034(5) 0.046(4) 0.027(4) -0.001(3) 0.007(4) -0.003(4)
C19' 0.033(4) 0.049(4) 0.026(5) -0.006(4) 0.008(4) -0.009(3)
C20' 0.030(3) 0.056(4) 0.037(4) -0.007(3) 0.012(3) 0.005(3)
C21' 0.024(5) 0.041(4) 0.031(5) -0.004(3) 0.009(3) 0.003(3)
O1' 0.053(2) 0.070(3) 0.037(3) -0.0124(18) 0.0233(18) 0.005(2)
C22' 0.051(4) 0.053(4) 0.035(4) -0.006(3) 0.016(4) -0.005(3)
C23' 0.061(7) 0.055(5) 0.039(6) -0.019(4) 0.020(5) -0.018(5)
C24' 0.058(3) 0.040(3) 0.036(3) -0.006(2) 0.022(2) -0.006(2)
C25' 0.0647(18) 0.0370(15) 0.0414(15) -0.0027(11) 0.0253(13) 0.0014(13)
C26' 0.054(3) 0.034(3) 0.036(3) -0.002(2) 0.018(2) 0.001(2)
C27' 0.0517(16) 0.0527(17) 0.0363(14) -0.0015(12) 0.0176(12) 0.0081(13)
C28' 0.042(3) 0.048(3) 0.035(3) -0.003(2) 0.012(2) 0.005(2)
C29' 0.0485(16) 0.071(2) 0.0402(15) -0.0078(14) 0.0182(13) 0.0051(15)
C30' 0.049(3) 0.077(4) 0.036(3) -0.015(3) 0.015(2) -0.001(3)
C31' 0.077(2) 0.091(3) 0.058(2) -0.0279(19) 0.0387(19) -0.010(2)
O40 0.0433(10) 0.0514(12) 0.0366(10) -0.0033(8) -0.0076(8) -0.0023(9)
O41 0.0473(11) 0.0572(12) 0.0326(9) -0.0002(8) -0.0065(8) -0.0092(9)
C40 0.0291(12) 0.0498(16) 0.0300(12) -0.0043(11) 0.0067(10) -0.0008(11)
C41 0.0616(19) 0.0526(19) 0.0509(17) -0.0005(14) -0.0012(15) 0.0030(15)
O50 0.0300(9) 0.0793(15) 0.0355(10) -0.0021(9) 0.0034(7) 0.0010(9)
O51 0.0292(9) 0.0902(16) 0.0340(9) -0.0038(10) 0.0054(8) -0.0036(9)
C50 0.0328(13) 0.0490(16) 0.0339(13) 0.0016(11) 0.0097(10) 0.0005(11)
C51 0.0399(15) 0.067(2) 0.0493(16) 0.0057(14) 0.0186(13) 0.0024(13)

loop_
_atom_type_symbol
_atom_type_description
_atom_type_scat_dispersion_real
_atom_type_scat_dispersion_imag
_atom_type_scat_source
C C 0.0181 0.0091 'International Tables Vol C Tables 4.2.6.8 and 6.1.1.4'
H H 0.0000 0.0000 'International Tables Vol C Tables 4.2.6.8 and 6.1.1.4'
N N 0.0311 0.0180 'International Tables Vol C Tables 4.2.6.8 and 6.1.1.4'
O O 0.0492 0.0322 'International Tables Vol C Tables 4.2.6.8 and 6.1.1.4'
Zn Zn -1.5491 0.6778 'International Tables Vol C Tables 4.2.6.8 and 6.1.1.4'

loop_
_geom_angle_atom_site_label_1
_geom_angle_atom_site_label_2
_geom_angle_atom_site_label_3
_geom_angle
_geom_angle_site_symmetry_1
_geom_angle_site_symmetry_3
O50 Zn1 O40 89.36(9) . .
O50 Zn1 N1 99.41(8) . .
O40 Zn1 N1 100.88(8) . .
O50 Zn1 O41 88.32(9) . 2_666
O40 Zn1 O41 160.63(7) . 2_666
N1 Zn1 O41 98.48(8) . 2_666
O50 Zn1 O51 160.67(8) . 2_666
O40 Zn1 O51 88.96(9) . 2_666
N1 Zn1 O51 99.82(8) . 2_666
O41 Zn1 O51 86.92(9) 2_666 2_666
O50 Zn1 Zn1 82.63(5) . 2_666
O40 Zn1 Zn1 78.40(5) . 2_666
N1 Zn1 Zn1 177.86(7) . 2_666
O41 Zn1 Zn1 82.23(5) 2_666 2_666
O51 Zn1 Zn1 78.17(5) 2_666 2_666
C1 N1 C5 117.6(2) . .
C1 N1 Zn1 118.63(16) . .
C5 N1 Zn1 123.63(17) . .
C10 N2 C6 117.60(19) . .
C15 N3 C11 115.2(2) . .
N1 C1 C2 123.5(2) . .
N1 C1 H1A 118.3 . .
C2 C1 H1A 118.3 . .
C1 C2 C3 119.2(2) . .
C1 C2 H2A 120.4 . .
C3 C2 H2A 120.4 . .
C4 C3 C2 117.4(2) . .
C4 C3 C6 121.10(19) . .
C2 C3 C6 121.5(2) . .
C5 C4 C3 119.5(2) . .
C5 C4 H4A 120.3 . .
C3 C4 H4A 120.3 . .
N1 C5 C4 122.8(2) . .
N1 C5 H5A 118.6 . .
C4 C5 H5A 118.6 . .
N2 C6 C7 122.77(19) . .
N2 C6 C3 115.31(19) . .
C7 C6 C3 121.91(19) . .
C6 C7 C8 119.8(2) . .
C6 C7 H7A 120.1 . .
C8 C7 H7A 120.1 . .
C7 C8 C9 117.1(2) . .
C7 C8 C16' 117.4(8) . .
C9 C8 C16' 125.0(8) . .
C7 C8 C16 125.2(7) . .
C9 C8 C16 117.4(7) . .
C10 C9 C8 119.68(19) . .
C10 C9 H9A 120.2 . .
C8 C9 H9A 120.2 . .
N2 C10 C9 123.06(19) . .
N2 C10 C13 115.3(2) . .
C9 C10 C13 121.57(19) . .
N3 C11 C12 125.2(3) . .
N3 C11 H11A 117.4 . .
C12 C11 H11A 117.4 . .
C13 C12 C11 118.9(3) . .
C13 C12 H12A 120.5 . .
C11 C12 H12A 120.5 . .
C12 C13 C14 116.6(2) . .
C12 C13 C10 120.2(2) . .
C14 C13 C10 123.2(2) . .
C13 C14 C15 119.8(2) . .
C13 C14 H14A 120.1 . .
C15 C14 H14A 120.1 . .
N3 C15 C14 124.3(2) . .
N3 C15 H15A 117.8 . .
C14 C15 H15A 117.8 . .
C21 C16 C17 119.0(13) . .
C21 C16 C8 119.6(10) . .
C17 C16 C8 120.7(14) . .
C18 C17 C16 119.5(11) . .
C18 C17 H17A 120.2 . .
C16 C17 H17A 120.2 . .
C17 C18 C19 120.9(6) . .
C17 C18 H18A 119.6 . .
C19 C18 H18A 119.6 . .
O1 C19 C18 113.4(8) . .
O1 C19 C20 126.2(9) . .
C18 C19 C20 120.4(6) . .
C19 C20 C21 118.1(7) . .
C19 C20 H20A 121.0 . .
C21 C20 H20A 121.0 . .
C16 C21 C20 122.0(9) . .
C16 C21 H21A 119.0 . .
C20 C21 H21A 119.0 . .
C19 O1 C22 120.5(7) . .
O1 C22 C23 106.2(7) . .
O1 C22 H22A 110.5 . .
C23 C22 H22A 110.5 . .
O1 C22 H22B 110.5 . .
C23 C22 H22B 110.5 . .
H22A C22 H22B 108.7 . .
C24 C23 C22 116.4(7) . .
C24 C23 H23A 108.2 . .
C22 C23 H23A 108.2 . .
C24 C23 H23B 108.2 . .
C22 C23 H23B 108.2 . .
H23A C23 H23B 107.3 . .
C25 C24 C23 114.8(5) . .
C25 C24 H24A 108.6 . .
C23 C24 H24A 108.6 . .
C25 C24 H24B 108.6 . .
C23 C24 H24B 108.6 . .
H24A C24 H24B 107.5 . .
C26 C25 C24 123.3(4) . .
C26 C25 H25A 106.5 . .
C24 C25 H25A 106.5 . .
C26 C25 H25B 106.5 . .
C24 C25 H25B 106.5 . .
H25A C25 H25B 106.5 . .
C25 C26 C27 119.6(4) . .
C25 C26 H26A 107.4 . .
C27 C26 H26A 107.4 . .
C25 C26 H26B 107.4 . .
C27 C26 H26B 107.4 . .
H26A C26 H26B 106.9 . .
C26 C27 C28 118.7(4) . .
C26 C27 H27A 107.6 . .
C28 C27 H27A 107.6 . .
C26 C27 H27B 107.6 . .
C28 C27 H27B 107.6 . .
H27A C27 H27B 107.1 . .
C29 C28 C27 117.9(4) . .
C29 C28 H28A 107.8 . .
C27 C28 H28A 107.8 . .
C29 C28 H28B 107.8 . .
C27 C28 H28B 107.8 . .
H28A C28 H28B 107.2 . .
C28 C29 C30 116.9(4) . .
C28 C29 H29A 108.1 . .
C30 C29 H29A 108.1 . .
C28 C29 H29B 108.1 . .
C30 C29 H29B 108.1 . .
H29A C29 H29B 107.3 . .
C31 C30 C29 117.5(6) . .
C31 C30 H30A 107.9 . .
C29 C30 H30A 107.9 . .
C31 C30 H30D 107.9 . .
C29 C30 H30D 107.9 . .
H30A C30 H30D 107.2 . .
C30 C31 H31A 109.5 . .
C30 C31 H31B 109.5 . .
H31A C31 H31B 109.5 . .
C30 C31 H31C 109.5 . .
H31A C31 H31C 109.5 . .
H31B C31 H31C 109.5 . .
C17' C16' C21' 116.0(16) . .
C17' C16' C8 120.5(15) . .
C21' C16' C8 123.1(12) . .
C16' C17' C18' 122.7(12) . .
C16' C17' H17B 118.6 . .
C18' C17' H17B 118.6 . .
C19' C18' C17' 117.7(7) . .
C19' C18' H18B 121.1 . .
C17' C18' H18B 121.1 . .
C20' C19' C18' 121.2(7) . .
C20' C19' O1' 113.6(8) . .
C18' C19' O1' 125.2(10) . .
C21' C20' C19' 119.8(7) . .
C21' C20' H20B 120.1 . .
C19' C20' H20B 120.1 . .
C20' C21' C16' 122.3(10) . .
C20' C21' H21B 118.8 . .
C16' C21' H21B 118.8 . .
C19' O1' C22' 119.6(7) . .
O1' C22' C23' 105.3(8) . .
O1' C22' H22C 110.7 . .
C23' C22' H22C 110.7 . .
O1' C22' H22D 110.7 . .
C23' C22' H22D 110.7 . .
H22C C22' H22D 108.8 . .
C22' C23' C24' 113.8(8) . .
C22' C23' H23C 108.8 . .
C24' C23' H23C 108.8 . .
C22' C23' H23D 108.8 . .
C24' C23' H23D 108.8 . .
H23C C23' H23D 107.7 . .
C23' C24' H24C 108.2 . .
C23' C24' H24D 108.2 . .
H24C C24' H24D 107.4 . .
H26C C26' H26D 106.9 . .
H28C C28' H28D 107.1 . .
H30B C30' H30C 107.3 . .
C40 O40 Zn1 130.05(18) . .
C40 O41 Zn1 123.88(18) . 2_666
O40 C40 O41 125.3(3) . .
O40 C40 C41 117.9(2) . .
O41 C40 C41 116.8(2) . .
C40 C41 H41A 109.5 . .
C40 C41 H41B 109.5 . .
H41A C41 H41B 109.5 . .
C40 C41 H41C 109.5 . .
H41A C41 H41C 109.5 . .
H41B C41 H41C 109.5 . .
C50 O50 Zn1 125.13(17) . .
C50 O51 Zn1 128.85(18) . 2_666
O51 C50 O50 125.1(2) . .
O51 C50 C51 118.0(2) . .
O50 C50 C51 116.9(2) . .
C50 C51 H51A 109.5 . .
C50 C51 H51B 109.5 . .
H51A C51 H51B 109.5 . .
C50 C51 H51C 109.5 . .
H51A C51 H51C 109.5 . .
H51B C51 H51C 109.5 . .

loop_
_geom_bond_atom_site_label_1
_geom_bond_atom_site_label_2
_geom_bond_distance
_geom_bond_site_symmetry_2
Zn1 O50 2.0203(19) .
Zn1 O40 2.027(2) .
Zn1 N1 2.0389(19) .
Zn1 O41 2.047(2) 2_666
Zn1 O51 2.0687(19) 2_666
Zn1 Zn1 2.8984(6) 2_666
N1 C1 1.326(3) .
N1 C5 1.339(3) .
N2 C10 1.340(3) .
N2 C6 1.343(3) .
N3 C15 1.310(4) .
N3 C11 1.326(4) .
C1 C2 1.376(3) .
C1 H1A 0.9500 .
C2 C3 1.389(3) .
C2 H2A 0.9500 .
C3 C4 1.389(3) .
C3 C6 1.488(3) .
C4 C5 1.376(3) .
C4 H4A 0.9500 .
C5 H5A 0.9500 .
C6 C7 1.390(3) .
C7 C8 1.393(3) .
C7 H7A 0.9500 .
C8 C9 1.395(3) .
C8 C16' 1.46(2) .
C8 C16 1.538(17) .
C9 C10 1.387(3) .
C9 H9A 0.9500 .
C10 C13 1.489(3) .
C11 C12 1.381(4) .
C11 H11A 0.9500 .
C12 C13 1.374(4) .
C12 H12A 0.9500 .
C13 C14 1.378(3) .
C14 C15 1.386(4) .
C14 H14A 0.9500 .
C15 H15A 0.9500 .
C16 C21 1.35(2) .
C16 C17 1.421(15) .
C17 C18 1.358(13) .
C17 H17A 0.9500 .
C18 C19 1.385(11) .
C18 H18A 0.9500 .
C19 O1 1.358(9) .
C19 C20 1.387(11) .
C20 C21 1.403(14) .
C20 H20A 0.9500 .
C21 H21A 0.9500 .
O1 C22 1.431(8) .
C22 C23 1.520(12) .
C22 H22A 0.9900 .
C22 H22B 0.9900 .
C23 C24 1.486(12) .
C23 H23A 0.9900 .
C23 H23B 0.9900 .
C24 C25 1.464(6) .
C24 H24A 0.9900 .
C24 H24B 0.9900 .
C25 C26 1.451(6) .
C25 H25A 0.9900 .
C25 H25B 0.9900 .
C26 C27 1.475(6) .
C26 H26A 0.9900 .
C26 H26B 0.9900 .
C27 C28 1.495(6) .
C27 H27A 0.9900 .
C27 H27B 0.9900 .
C28 C29 1.477(6) .
C28 H28A 0.9900 .
C28 H28B 0.9900 .
C29 C30 1.497(7) .
C29 H29A 0.9900 .
C29 H29B 0.9900 .
C30 C31 1.472(8) .
C30 H30A 0.9900 .
C30 H30D 0.9900 .
C31 H31A 0.9800 .
C31 H31B 0.9800 .
C31 H31C 0.9800 .
C16' C17' 1.378(17) .
C16' C21' 1.42(2) .
C17' C18' 1.418(14) .
C17' H17B 0.9500 .
C18' C19' 1.380(12) .
C18' H18B 0.9500 .
C19' C20' 1.377(11) .
C19' O1' 1.380(9) .
C20' C21' 1.363(14) .
C20' H20B 0.9500 .
C21' H21B 0.9500 .
O1' C22' 1.426(8) .
C22' C23' 1.504(14) .
C22' H22C 0.9900 .
C22' H22D 0.9900 .
C23' C24' 1.538(11) .
C23' H23C 0.9900 .
C23' H23D 0.9900 .
C24' H24C 0.9900 .
C24' H24D 0.9900 .
C26' H26C 0.9900 .
C26' H26D 0.9900 .
C28' H28C 0.9900 .
C28' H28D 0.9900 .
C30' H30B 0.9900 .
C30' H30C 0.9900 .
O40 C40 1.243(3) .
O41 C40 1.250(3) .
O41 Zn1 2.047(2) 2_666
C40 C41 1.504(4) .
C41 H41A 0.9800 .
C41 H41B 0.9800 .
C41 H41C 0.9800 .
O50 C50 1.257(3) .
O51 C50 1.241(3) .
O51 Zn1 2.0687(19) 2_666
C50 C51 1.523(4) .
C51 H51A 0.9800 .
C51 H51B 0.9800 .
C51 H51C 0.9800 .
